data_4112047
loop_
_publ_author_name
'Volker Raab'
'Ekaterina Gauchenova'
'Alexei Merkoulov'
'Klaus Harms'
'J\"org Sundermeyer'
'Borislav Kova\<cevi\'c'
'Zvonimir B. Maksi\'c'

_publ_contact_author 'Harms, Klaus.'
_publ_contact_author_email harms@chemie.uni-marburg.de
_publ_section_title
;
 1,8-Bis(hexamethyltriaminophosphazenyl)naphthalene, HMPN: A Superbasic
 Bisphosphazene "Proton Sponge"
;
_journal_name_full 'Journal of the American Chemical Society'
_journal_page_first 15738
_journal_page_last 15743
_journal_paper_doi 10.1021/ja052647v
_journal_volume 127
_journal_year 2005
_chemical_compound_source 'synthesis as described'
_chemical_formula_moiety 'C22 H42 N8 P2'
_chemical_formula_sum 'C22 H42 N8 P2'
_chemical_formula_weight 480.58
_chemical_name_systematic
;
 ?
;
_space_group_IT_number 15
_symmetry_cell_setting monoclinic
_symmetry_Int_Tables_number 15
_symmetry_space_group_name_Hall '-C 2yc'
_symmetry_space_group_name_H-M 'C 1 2/c 1'
_atom_sites_solution_hydrogens difmap
_atom_sites_solution_primary direct
_atom_sites_solution_secondary difmap
_audit_creation_date 2005-03-07T14:24:05-00:00
_audit_creation_method 'WinGX routine CIF_UPDATE'
_cell_angle_alpha 90
_cell_angle_beta 99.179(5)
_cell_angle_gamma 90
_cell_formula_units_Z 4
_cell_length_a 13.5264(8)
_cell_length_b 13.6093(9)
_cell_length_c 14.2408(8)
_cell_measurement_reflns_used 17592
_cell_measurement_temperature 193(2)
_cell_measurement_theta_max 26
_cell_measurement_theta_min 0
_cell_measurement_wavelength 0.71073
_cell_volume 2587.9(3)
_computing_molecular_graphics 'Ortep-3 for Windows (Farrugia, 1997)'
_computing_publication_material 'WinGX publication routines (Farrugia, 1999)'
_computing_structure_refinement 'SHELXL-97 (Sheldrick, 1997)'
_computing_structure_solution 'SHELXS-97 (Sheldrick, 1997)'
_diffrn_ambient_temperature 193(2)
_diffrn_measured_fraction_theta_full 0.998
_diffrn_measured_fraction_theta_max 0.998
_diffrn_measurement_device_type 'STOE IPDS-2'
_diffrn_measurement_method 'area detector, omega'
_diffrn_radiation_monochromator graphite
_diffrn_radiation_probe x-ray
_diffrn_radiation_type MoK\a
_diffrn_radiation_wavelength 0.71073
_diffrn_reflns_av_R_equivalents 0.0366
_diffrn_reflns_av_unetI/netI 0.0187
_diffrn_reflns_limit_h_max 16
_diffrn_reflns_limit_h_min -16
_diffrn_reflns_limit_k_max 16
_diffrn_reflns_limit_k_min -16
_diffrn_reflns_limit_l_max 17
_diffrn_reflns_limit_l_min -16
_diffrn_reflns_number 18501
_diffrn_reflns_theta_full 25
_diffrn_reflns_theta_max 26.17
_diffrn_reflns_theta_min 2.14
_diffrn_standards_decay_% 0
_diffrn_standards_number 0
_exptl_absorpt_coefficient_mu 0.194
_exptl_absorpt_correction_T_max 1.0659
_exptl_absorpt_correction_T_min 0.8574
_exptl_absorpt_correction_type multi-scan
_exptl_absorpt_process_details
;
 ?
;
_exptl_crystal_colour colourless
_exptl_crystal_density_diffrn 1.233
_exptl_crystal_description prism
_exptl_crystal_F_000 1040
_exptl_crystal_size_max 0.34
_exptl_crystal_size_mid 0.32
_exptl_crystal_size_min 0.29
_refine_diff_density_max 0.252
_refine_diff_density_min -0.324
_refine_diff_density_rms 0.036
_refine_ls_extinction_coef 0.0007(6)
_refine_ls_extinction_expression Fc^*^=kFc[1+0.001xFc^2^\l^3^/sin(2\q)]^-1/4^
_refine_ls_extinction_method SHELXL
_refine_ls_goodness_of_fit_ref 1.045
_refine_ls_hydrogen_treatment refall
_refine_ls_matrix_type full
_refine_ls_number_parameters 231
_refine_ls_number_reflns 2584
_refine_ls_number_restraints 0
_refine_ls_restrained_S_all 1.045
_refine_ls_R_factor_all 0.0367
_refine_ls_R_factor_gt 0.029
_refine_ls_shift/su_max 0.002
_refine_ls_shift/su_mean 0
_refine_ls_structure_factor_coef Fsqd
_refine_ls_weighting_details 'calc w=1/[\s^2^(Fo^2^)+(0.0527P)^2^+0.9024P] where P=(Fo^2^+2Fc^2^)/3'
_refine_ls_weighting_scheme calc
_refine_ls_wR_factor_gt 0.0821
_refine_ls_wR_factor_ref 0.0849
_reflns_number_gt 2187
_reflns_number_total 2584
_reflns_threshold_expression >2sigma(I)
_cod_data_source_file ja052647vrom20050517_091416.cif
_cod_data_source_block cmpd_3
_cod_original_sg_symbol_H-M 'C 2/c'
_cod_database_code 4112047

loop_
_symmetry_equiv_pos_as_xyz
'x, y, z'
'-x, y, -z+1/2'
'x+1/2, y+1/2, z'
'-x+1/2, y+1/2, -z+1/2'
'-x, -y, -z'
'x, -y, z-1/2'
'-x+1/2, -y+1/2, -z'
'x+1/2, -y+1/2, z-1/2'

loop_
_atom_site_label
_atom_site_type_symbol
_atom_site_fract_x
_atom_site_fract_y
_atom_site_fract_z
_atom_site_U_iso_or_equiv
_atom_site_adp_type
_atom_site_occupancy
_atom_site_symmetry_multiplicity
_atom_site_calc_flag
_atom_site_refinement_flags
C1 C 0.92695(9) 0.88390(9) 0.67885(9) 0.0241(3) Uani 1 1 d .
C2 C 0.87017(10) 0.82587(10) 0.60982(10) 0.0299(3) Uani 1 1 d .
C3 C 0.87609(11) 0.72324(10) 0.60848(11) 0.0329(3) Uani 1 1 d .
C4 C 0.93836(10) 0.67553(10) 0.67789(11) 0.0319(3) Uani 1 1 d .
C5 C 1 0.72888(13) 0.75 0.0263(4) Uani 1 2 d S
C6 C 1 0.83526(13) 0.75 0.0229(4) Uani 1 2 d S
C7 C 0.93335(11) 1.17461(12) 0.51913(12) 0.0369(3) Uani 1 1 d .
C8 C 0.85127(15) 1.03362(13) 0.43876(12) 0.0407(4) Uani 1 1 d .
C9 C 0.64097(12) 1.05384(13) 0.52528(14) 0.0444(4) Uani 1 1 d .
C10 C 0.68065(13) 0.95077(14) 0.66503(14) 0.0435(4) Uani 1 1 d .
C11 C 0.76660(14) 1.23564(12) 0.65876(13) 0.0411(4) Uani 1 1 d .
C12 C 0.88434(14) 1.16283(13) 0.78607(11) 0.0401(4) Uani 1 1 d .
N1 N 0.91172(8) 0.98428(8) 0.68212(8) 0.0284(3) Uani 1 1 d .
N2 N 0.85495(9) 1.10004(8) 0.51967(8) 0.0301(3) Uani 1 1 d .
N3 N 0.72016(8) 1.00894(9) 0.59343(9) 0.0320(3) Uani 1 1 d .
N4 N 0.83408(9) 1.15410(8) 0.68951(8) 0.0323(3) Uani 1 1 d .
P1 P 0.83494(2) 1.05501(2) 0.62384(2) 0.02479(13) Uani 1 1 d .
H2 H 0.8251(12) 0.8568(12) 0.5615(12) 0.033(4) Uiso 1 1 d .
H3 H 0.8373(13) 0.6893(13) 0.5593(13) 0.038(4) Uiso 1 1 d .
H4 H 0.9438(13) 0.6056(14) 0.6805(12) 0.040(4) Uiso 1 1 d .
H7A H 0.9248(13) 1.2073(12) 0.4559(13) 0.040(4) Uiso 1 1 d .
H7B H 1.0015(14) 1.1458(13) 0.5301(13) 0.048(5) Uiso 1 1 d .
H7C H 0.9292(14) 1.2236(14) 0.5720(15) 0.053(5) Uiso 1 1 d .
H8A H 0.9139(18) 0.9997(17) 0.4395(16) 0.073(7) Uiso 1 1 d .
H8B H 0.8390(15) 1.0713(14) 0.3779(15) 0.052(5) Uiso 1 1 d .
H8C H 0.7979(16) 0.9854(16) 0.4367(14) 0.057(6) Uiso 1 1 d .
H9A H 0.6685(15) 1.0987(15) 0.4786(14) 0.056(5) Uiso 1 1 d .
H9B H 0.6001(16) 1.0017(16) 0.4882(15) 0.061(6) Uiso 1 1 d .
H9C H 0.5951(15) 1.0967(15) 0.5579(14) 0.055(5) Uiso 1 1 d .
H10A H 0.7366(16) 0.9178(14) 0.7100(14) 0.054(5) Uiso 1 1 d .
H10B H 0.6387(16) 0.8999(15) 0.6355(15) 0.057(6) Uiso 1 1 d .
H10C H 0.6422(18) 0.9947(18) 0.7041(17) 0.073(7) Uiso 1 1 d .
H11A H 0.8062(15) 1.2980(15) 0.6694(14) 0.049(5) Uiso 1 1 d .
H11B H 0.7391(15) 1.2315(15) 0.5914(15) 0.055(5) Uiso 1 1 d .
H11C H 0.7121(16) 1.2399(15) 0.6955(15) 0.056(6) Uiso 1 1 d .
H12A H 0.9285(13) 1.1073(14) 0.8017(12) 0.040(4) Uiso 1 1 d .
H12B H 0.8363(17) 1.1663(16) 0.8271(17) 0.069(6) Uiso 1 1 d .
H12C H 0.9234(17) 1.2284(17) 0.7933(16) 0.069(6) Uiso 1 1 d .

loop_
_atom_site_aniso_label
_atom_site_aniso_U_11
_atom_site_aniso_U_22
_atom_site_aniso_U_33
_atom_site_aniso_U_23
_atom_site_aniso_U_13
_atom_site_aniso_U_12
C1 0.0233(6) 0.0234(6) 0.0264(6) 0.0004(5) 0.0063(5) -0.0001(5)
C2 0.0280(7) 0.0296(7) 0.0307(7) -0.0011(6) 0.0005(5) -0.0007(5)
C3 0.0315(7) 0.0305(7) 0.0360(8) -0.0087(6) 0.0030(6) -0.0065(6)
C4 0.0335(7) 0.0215(6) 0.0418(8) -0.0035(6) 0.0089(6) -0.0027(5)
C5 0.0251(9) 0.0230(9) 0.0323(10) 0 0.0091(7) 0
C6 0.0218(8) 0.0226(8) 0.0253(9) 0 0.0070(7) 0
C7 0.0311(7) 0.0407(8) 0.0390(8) 0.0116(7) 0.0062(6) 0.0020(6)
C8 0.0536(10) 0.0399(8) 0.0288(8) -0.0004(6) 0.0076(7) 0.0101(8)
C9 0.0290(8) 0.0441(9) 0.0552(11) 0.0086(8) -0.0081(7) 0.0019(7)
C10 0.0351(8) 0.0471(10) 0.0499(10) 0.0096(8) 0.0116(7) -0.0041(7)
C11 0.0485(9) 0.0346(8) 0.0382(9) -0.0005(7) 0.0006(7) 0.0169(7)
C12 0.0522(9) 0.0376(9) 0.0290(8) -0.0024(6) 0.0015(7) 0.0129(8)
N1 0.0275(6) 0.0234(6) 0.0321(6) 0.0007(5) -0.0020(4) 0.0019(4)
N2 0.0331(6) 0.0303(6) 0.0269(6) 0.0021(5) 0.0054(5) 0.0025(5)
N3 0.0260(6) 0.0339(6) 0.0346(7) 0.0058(5) 0.0004(5) 0.0002(5)
N4 0.0382(6) 0.0276(6) 0.0285(6) -0.0005(5) -0.0019(5) 0.0095(5)
P1 0.02446(19) 0.02397(19) 0.02520(19) 0.00168(13) 0.00170(13) 0.00258(13)

loop_
_atom_type_symbol
_atom_type_description
_atom_type_scat_dispersion_real
_atom_type_scat_dispersion_imag
_atom_type_scat_source
C C 0.0033 0.0016 'International Tables Vol C Tables 4.2.6.8 and 6.1.1.4'
H H 0 0 'International Tables Vol C Tables 4.2.6.8 and 6.1.1.4'
N N 0.0061 0.0033 'International Tables Vol C Tables 4.2.6.8 and 6.1.1.4'
P P 0.1023 0.0942 'International Tables Vol C Tables 4.2.6.8 and 6.1.1.4'

loop_
_geom_angle_atom_site_label_1
_geom_angle_atom_site_label_2
_geom_angle_atom_site_label_3
_geom_angle
_geom_angle_site_symmetry_1
_geom_angle_site_symmetry_3
N1 C1 C2 121.03(12) . .
N1 C1 C6 120.89(12) . .
C2 C1 C6 118.03(12) . .
C1 C2 C3 123.33(13) . .
C1 C2 H2 118.8(10) . .
C3 C2 H2 117.9(10) . .
C4 C3 C2 119.85(13) . .
C4 C3 H3 121.5(10) . .
C2 C3 H3 118.7(10) . .
C3 C4 C5 120.55(13) . .
C3 C4 H4 122.7(10) . .
C5 C4 H4 116.7(10) . .
C4 C5 C4 118.29(17) . 2_756
C4 C5 C6 120.86(9) . .
C4 C5 C6 120.86(9) 2_756 .
C5 C6 C1 117.03(8) . .
C5 C6 C1 117.03(8) . 2_756
C1 C6 C1 125.94(16) . 2_756
N2 C7 H7A 109.5(10) . .
N2 C7 H7B 112.3(11) . .
H7A C7 H7B 107.0(15) . .
N2 C7 H7C 109.0(11) . .
H7A C7 H7C 111.4(15) . .
H7B C7 H7C 107.7(15) . .
N2 C8 H8A 111.6(14) . .
N2 C8 H8B 110.4(11) . .
H8A C8 H8B 106.2(18) . .
N2 C8 H8C 112.0(12) . .
H8A C8 H8C 108.9(18) . .
H8B C8 H8C 107.4(16) . .
N3 C9 H9A 112.3(11) . .
N3 C9 H9B 109.9(12) . .
H9A C9 H9B 108.1(17) . .
N3 C9 H9C 111.9(11) . .
H9A C9 H9C 105.6(16) . .
H9B C9 H9C 108.8(17) . .
N3 C10 H10A 111.2(11) . .
N3 C10 H10B 110.3(12) . .
H10A C10 H10B 106.8(16) . .
N3 C10 H10C 109.9(13) . .
H10A C10 H10C 108.1(18) . .
H10B C10 H10C 110.5(18) . .
N4 C11 H11A 107.7(11) . .
N4 C11 H11B 111.9(12) . .
H11A C11 H11B 108.0(16) . .
N4 C11 H11C 112.1(12) . .
H11A C11 H11C 107.5(16) . .
H11B C11 H11C 109.4(17) . .
N4 C12 H12A 109.6(10) . .
N4 C12 H12B 109.3(14) . .
H12A C12 H12B 111.0(17) . .
N4 C12 H12C 108.9(13) . .
H12A C12 H12C 111.3(16) . .
H12B C12 H12C 106.7(18) . .
C1 N1 P1 133.12(10) . .
C8 N2 C7 110.96(13) . .
C8 N2 P1 119.02(10) . .
C7 N2 P1 118.60(10) . .
C10 N3 C9 112.35(13) . .
C10 N3 P1 116.93(11) . .
C9 N3 P1 124.73(10) . .
C12 N4 C11 113.69(12) . .
C12 N4 P1 124.55(10) . .
C11 N4 P1 120.97(10) . .
N1 P1 N4 105.61(6) . .
N1 P1 N3 114.89(6) . .
N4 P1 N3 111.47(6) . .
N1 P1 N2 120.87(6) . .
N4 P1 N2 102.82(6) . .
N3 P1 N2 100.60(6) . .

loop_
_geom_bond_atom_site_label_1
_geom_bond_atom_site_label_2
_geom_bond_distance
_geom_bond_site_symmetry_2
C1 N1 1.3835(17) .
C1 C2 1.3924(19) .
C1 C6 1.4567(15) .
C2 C3 1.399(2) .
C2 H2 0.943(16) .
C3 C4 1.357(2) .
C3 H3 0.928(18) .
C4 C5 1.4156(17) .
C4 H4 0.955(18) .
C5 C4 1.4156(17) 2_756
C5 C6 1.448(2) .
C6 C1 1.4567(15) 2_756
C7 N2 1.4687(19) .
C7 H7A 0.994(18) .
C7 H7B 0.991(19) .
C7 H7C 1.01(2) .
C8 N2 1.459(2) .
C8 H8A 0.96(2) .
C8 H8B 1.00(2) .
C8 H8C 0.97(2) .
C9 N3 1.4598(19) .
C9 H9A 1.02(2) .
C9 H9B 1.00(2) .
C9 H9C 1.02(2) .
C10 N3 1.458(2) .
C10 H10A 1.02(2) .
C10 H10B 0.95(2) .
C10 H10C 1.02(2) .
C11 N4 1.4590(18) .
C11 H11A 1.00(2) .
C11 H11B 0.97(2) .
C11 H11C 0.97(2) .
C12 N4 1.4384(19) .
C12 H12A 0.967(18) .
C12 H12B 0.94(2) .
C12 H12C 1.03(2) .
N1 P1 1.5553(11) .
N2 P1 1.6665(12) .
N3 P1 1.6664(12) .
N4 P1 1.6421(12) .

loop_
_geom_torsion_atom_site_label_1
_geom_torsion_atom_site_label_2
_geom_torsion_atom_site_label_3
_geom_torsion_atom_site_label_4
_geom_torsion
_geom_torsion_site_symmetry_1
_geom_torsion_site_symmetry_4
N1 C1 C2 C3 -173.99(13) . .
C6 C1 C2 C3 3.5(2) . .
C1 C2 C3 C4 1.2(2) . .
C2 C3 C4 C5 -2.1(2) . .
C3 C4 C5 C4 178.38(16) . 2_756
C3 C4 C5 C6 -1.62(16) . .
C4 C5 C6 C1 6.11(9) . .
C4 C5 C6 C1 -173.89(9) 2_756 .
C4 C5 C6 C1 -173.89(9) . 2_756
C4 C5 C6 C1 6.11(9) 2_756 2_756
N1 C1 C6 C5 170.61(9) . .
C2 C1 C6 C5 -6.87(13) . .
N1 C1 C6 C1 -9.39(9) . 2_756
C2 C1 C6 C1 173.13(13) . 2_756
C2 C1 N1 P1 3.7(2) . .
C6 C1 N1 P1 -173.73(9) . .
C1 N1 P1 N4 160.02(13) . .
C1 N1 P1 N3 36.75(16) . .
C1 N1 P1 N2 -84.16(14) . .
C12 N4 P1 N1 -8.20(15) . .
C11 N4 P1 N1 -177.31(13) . .
C12 N4 P1 N3 117.22(14) . .
C11 N4 P1 N3 -51.89(14) . .
C12 N4 P1 N2 -135.79(14) . .
C11 N4 P1 N2 55.10(14) . .
C10 N3 P1 N1 40.85(14) . .
C9 N3 P1 N1 -168.57(13) . .
C10 N3 P1 N4 -79.24(13) . .
C9 N3 P1 N4 71.34(15) . .
C10 N3 P1 N2 172.33(12) . .
C9 N3 P1 N2 -37.10(15) . .
C8 N2 P1 N1 68.49(13) . .
C7 N2 P1 N1 -71.72(12) . .
C8 N2 P1 N4 -174.28(12) . .
C7 N2 P1 N4 45.51(12) . .
C8 N2 P1 N3 -59.16(12) . .
C7 N2 P1 N3 160.63(11) . .
